data_4501114
loop_
_publ_author_name
'Morrison, Christine N.'
'Powell, Annie K.'
'Kostakis, George E.'

_publ_section_title
;
 Influence of Metal Ion on Structural Motif in Coordination Polymers of
 the Pseudopeptidic Ligand Terephthaloyl-bis-beta-alaninate
;
_journal_issue 8
_journal_name_full 'Crystal Growth &amp; Design'
_journal_page_first 3653
_journal_paper_doi 10.1021/cg2007028
_journal_volume 11
_journal_year 2011
_chemical_formula_sum 'C14 H28 N2 O13 Zn'
_chemical_formula_weight 497.75
_chemical_name_systematic
; 
 ? 
;
_space_group_IT_number 2
_symmetry_cell_setting triclinic
_symmetry_space_group_name_Hall '-P 1'
_symmetry_space_group_name_H-M 'P -1'
_atom_sites_solution_hydrogens geom
_atom_sites_solution_primary direct
_atom_sites_solution_secondary difmap
_audit_creation_method SHELXL-97
_cell_angle_alpha 78.799(10)
_cell_angle_beta 68.774(9)
_cell_angle_gamma 73.441(10)
_cell_formula_units_Z 2
_cell_length_a 9.6718(12)
_cell_length_b 9.9337(12)
_cell_length_c 12.0896(16)
_cell_measurement_reflns_used 9754
_cell_measurement_temperature 180(2)
_cell_measurement_theta_max 27.25
_cell_measurement_theta_min 1.81
_cell_volume 1032.4(2)
_computing_cell_refinement 'STOE X-AREA'
_computing_data_collection 'STOE X-AREA'
_computing_data_reduction 'STOE X-RED'
_computing_structure_refinement 'SHELXL-97 (Sheldrick, 1997)'
_computing_structure_solution 'SHELXS-97 (Sheldrick, 1990)'
_diffrn_ambient_temperature 180(2)
_diffrn_detector 'image plate ( 34 cm diameter )'
_diffrn_detector_type STOE
_diffrn_measured_fraction_theta_full 0.998
_diffrn_measured_fraction_theta_max 0.994
_diffrn_measurement_device '2-circle goniometer'
_diffrn_measurement_device_type 'STOE IPDS 2'
_diffrn_radiation_monochromator graphite
_diffrn_radiation_source 'fine-focus sealed tube'
_diffrn_radiation_type MoK\a
_diffrn_radiation_wavelength 0.71073
_diffrn_reflns_av_R_equivalents 0.0262
_diffrn_reflns_av_sigmaI/netI 0.0404
_diffrn_reflns_limit_h_max 12
_diffrn_reflns_limit_h_min -12
_diffrn_reflns_limit_k_max 11
_diffrn_reflns_limit_k_min -12
_diffrn_reflns_limit_l_max 15
_diffrn_reflns_limit_l_min -15
_diffrn_reflns_number 8043
_diffrn_reflns_theta_full 25.00
_diffrn_reflns_theta_max 26.73
_diffrn_reflns_theta_min 1.82
_exptl_absorpt_coefficient_mu 1.259
_exptl_absorpt_correction_T_max 0.8636
_exptl_absorpt_correction_T_min 0.7437
_exptl_absorpt_correction_type multi-scan
_exptl_absorpt_process_details 'XPREP in SHELXTL 6.14 (BrukerAXS Inc., 2003)'
_exptl_crystal_colour colourless
_exptl_crystal_density_diffrn 1.601
_exptl_crystal_density_method 'not measured'
_exptl_crystal_description block
_exptl_crystal_F_000 520
_exptl_crystal_size_max 0.25
_exptl_crystal_size_mid 0.18
_exptl_crystal_size_min 0.12
_refine_diff_density_max 0.276
_refine_diff_density_min -0.589
_refine_diff_density_rms 0.051
_refine_ls_extinction_method none
_refine_ls_goodness_of_fit_ref 0.987
_refine_ls_hydrogen_treatment mixed
_refine_ls_matrix_type full
_refine_ls_number_parameters 322
_refine_ls_number_reflns 4364
_refine_ls_number_restraints 16
_refine_ls_restrained_S_all 0.991
_refine_ls_R_factor_all 0.0436
_refine_ls_R_factor_gt 0.0274
_refine_ls_shift/su_max 0.011
_refine_ls_shift/su_mean 0.000
_refine_ls_structure_factor_coef Fsqd
_refine_ls_weighting_details 'calc w=1/[\s^2^(Fo^2^)+(0.0300P)^2^+0.0000P] where P=(Fo^2^+2Fc^2^)/3'
_refine_ls_weighting_scheme calc
_refine_ls_wR_factor_gt 0.0597
_refine_ls_wR_factor_ref 0.0625
_reflns_number_gt 3337
_reflns_number_total 4364
_reflns_threshold_expression >2sigma(I)
_cod_data_source_file cg2007028_si_001.cif
_cod_data_source_block 06041118
_cod_original_sg_symbol_H-M P-1
_cod_database_code 4501114

loop_
_symmetry_equiv_pos_as_xyz
'x, y, z'
'-x, -y, -z'

loop_
_atom_site_label
_atom_site_type_symbol
_atom_site_fract_x
_atom_site_fract_y
_atom_site_fract_z
_atom_site_U_iso_or_equiv
_atom_site_adp_type
_atom_site_occupancy
_atom_site_symmetry_multiplicity
_atom_site_calc_flag
_atom_site_refinement_flags
Zn1 Zn -0.5000 -0.5000 1.5000 0.02718(9) Uani 1 2 d S
Zn2 Zn 1.5000 0.0000 0.5000 0.02730(9) Uani 1 2 d S
O1 O -0.29370(15) -0.42840(14) 1.43833(12) 0.0315(3) Uani 1 1 d .
O2 O -0.12800(16) -0.63712(14) 1.43989(13) 0.0373(3) Uani 1 1 d .
C1 C -0.1589(2) -0.5061(2) 1.41448(16) 0.0287(4) Uani 1 1 d .
C2 C -0.0300(2) -0.4319(2) 1.35256(17) 0.0314(4) Uani 1 1 d .
H2A H -0.0219 -0.3796 1.4109 0.038 Uiso 1 1 calc R
H2B H -0.0563 -0.3618 1.2886 0.038 Uiso 1 1 calc R
C3 C 0.1254(2) -0.5292(2) 1.29809(19) 0.0364(5) Uani 1 1 d .
H3A H 0.1581 -0.5928 1.3625 0.044 Uiso 1 1 calc R
H3B H 0.1164 -0.5882 1.2450 0.044 Uiso 1 1 calc R
N1 N 0.2409(2) -0.4494(2) 1.22992(16) 0.0354(4) Uani 1 1 d D
H1N H 0.299(3) -0.435(3) 1.258(2) 0.042 Uiso 1 1 d D
O3 O 0.17465(16) -0.41727(16) 1.06567(13) 0.0374(3) Uani 1 1 d .
C4 C 0.2587(2) -0.4000(2) 1.11593(18) 0.0318(4) Uani 1 1 d .
C5 C 0.3801(2) -0.3209(2) 1.04978(18) 0.0313(4) Uani 1 1 d .
C6 C 0.4225(2) -0.3022(2) 0.92609(18) 0.0345(5) Uani 1 1 d .
H6A H 0.3749 -0.3402 0.8871 0.041 Uiso 1 1 calc R
C7 C 0.5325(2) -0.2290(2) 0.85901(18) 0.0334(4) Uani 1 1 d .
H7A H 0.5604 -0.2173 0.7745 0.040 Uiso 1 1 calc R
C8 C 0.6023(2) -0.1729(2) 0.91489(17) 0.0298(4) Uani 1 1 d .
C9 C 0.5584(2) -0.1903(2) 1.03922(18) 0.0347(5) Uani 1 1 d .
H9A H 0.6048 -0.1511 1.0784 0.042 Uiso 1 1 calc R
C10 C 0.4484(2) -0.2638(2) 1.10601(18) 0.0346(5) Uani 1 1 d .
H10A H 0.4197 -0.2751 1.1906 0.042 Uiso 1 1 calc R
O4 O 0.72119(16) -0.03527(16) 0.73903(12) 0.0366(3) Uani 1 1 d .
C11 C 0.7204(2) -0.0934(2) 0.84033(17) 0.0307(4) Uani 1 1 d .
N2 N 0.82306(19) -0.08796(19) 0.88668(16) 0.0329(4) Uani 1 1 d D
H2N H 0.828(3) -0.139(2) 0.947(2) 0.040 Uiso 1 1 d D
C12 C 0.9437(2) -0.0141(2) 0.82534(19) 0.0350(4) Uani 1 1 d .
H12A H 0.9603 0.0320 0.8836 0.042 Uiso 1 1 calc R
H12B H 0.9125 0.0605 0.7659 0.042 Uiso 1 1 calc R
C13 C 1.0910(2) -0.1135(2) 0.7632(2) 0.0390(5) Uani 1 1 d .
H13A H 1.1165 -0.1923 0.8220 0.047 Uiso 1 1 calc R
H13B H 1.0752 -0.1541 0.7013 0.047 Uiso 1 1 calc R
O5 O 1.22569(16) 0.05989(15) 0.74742(13) 0.0396(3) Uani 1 1 d .
O6 O 1.33068(15) -0.10065(14) 0.61758(12) 0.0325(3) Uani 1 1 d .
C14 C 1.2242(2) -0.0454(2) 0.70548(18) 0.0315(4) Uani 1 1 d .
O7 O -0.39565(17) -0.67166(15) 1.59357(13) 0.0322(3) Uani 1 1 d D
H71 H -0.306(3) -0.686(2) 1.545(2) 0.039 Uiso 1 1 d D
H72 H -0.426(3) -0.744(2) 1.600(2) 0.039 Uiso 1 1 d D
O8 O -0.42965(18) -0.60629(16) 1.34790(13) 0.0343(3) Uani 1 1 d D
H81 H -0.389(3) -0.692(2) 1.358(2) 0.041 Uiso 1 1 d D
H82 H -0.363(3) -0.578(3) 1.294(2) 0.041 Uiso 1 1 d D
O9 O 1.33722(17) 0.17963(15) 0.47098(14) 0.0325(3) Uani 1 1 d D
H91 H 1.257(3) 0.167(3) 0.483(2) 0.039 Uiso 1 1 d D
H92 H 1.328(3) 0.245(2) 0.500(2) 0.039 Uiso 1 1 d D
O10 O 1.49395(17) -0.08819(15) 0.35704(12) 0.0302(3) Uani 1 1 d D
H101 H 1.438(3) -0.041(2) 0.3179(19) 0.036 Uiso 1 1 d D
H102 H 1.581(3) -0.088(2) 0.3118(19) 0.036 Uiso 1 1 d D
O11 O -0.11388(19) -0.24904(17) 1.09144(14) 0.0387(3) Uani 1 1 d D
H111 H -0.127(3) -0.191(3) 1.138(2) 0.046 Uiso 1 1 d D
H112 H -0.026(3) -0.297(3) 1.084(2) 0.046 Uiso 1 1 d D
O12 O 0.2130(2) -0.49204(19) 0.84066(15) 0.0486(4) Uani 1 1 d D
H121 H 0.191(3) -0.565(3) 0.854(2) 0.058 Uiso 1 1 d D
H122 H 0.204(3) -0.478(3) 0.908(2) 0.058 Uiso 1 1 d D
O13 O 1.0674(2) 0.12124(19) 0.50019(19) 0.0535(5) Uani 1 1 d D
H131 H 1.087(4) 0.072(3) 0.454(2) 0.064 Uiso 1 1 d D
H132 H 1.009(3) 0.194(3) 0.478(2) 0.064 Uiso 1 1 d D

loop_
_atom_site_aniso_label
_atom_site_aniso_U_11
_atom_site_aniso_U_22
_atom_site_aniso_U_33
_atom_site_aniso_U_23
_atom_site_aniso_U_13
_atom_site_aniso_U_12
Zn1 0.02705(17) 0.02385(17) 0.02965(17) -0.00303(13) -0.00705(13) -0.00712(13)
Zn2 0.02580(17) 0.02368(17) 0.03044(17) -0.00299(13) -0.00595(13) -0.00685(13)
O1 0.0266(7) 0.0269(7) 0.0391(8) -0.0044(6) -0.0065(6) -0.0080(6)
O2 0.0304(7) 0.0264(7) 0.0496(9) 0.0005(6) -0.0082(7) -0.0078(6)
C1 0.0281(10) 0.0305(10) 0.0276(9) -0.0038(8) -0.0073(8) -0.0088(8)
C2 0.0289(10) 0.0307(10) 0.0321(10) -0.0015(8) -0.0056(8) -0.0102(8)
C3 0.0299(10) 0.0356(11) 0.0375(11) 0.0022(9) -0.0034(9) -0.0121(9)
N1 0.0282(9) 0.0433(10) 0.0341(10) 0.0003(8) -0.0070(7) -0.0145(8)
O3 0.0320(8) 0.0447(9) 0.0370(8) -0.0058(7) -0.0068(6) -0.0161(7)
C4 0.0271(10) 0.0314(11) 0.0339(11) -0.0050(8) -0.0053(9) -0.0072(8)
C5 0.0264(10) 0.0305(10) 0.0337(11) -0.0030(8) -0.0058(8) -0.0070(8)
C6 0.0330(11) 0.0382(12) 0.0343(11) -0.0031(9) -0.0093(9) -0.0143(9)
C7 0.0330(11) 0.0378(11) 0.0286(10) -0.0012(8) -0.0066(8) -0.0129(9)
C8 0.0244(9) 0.0284(10) 0.0334(10) -0.0012(8) -0.0066(8) -0.0060(8)
C9 0.0306(10) 0.0413(12) 0.0340(11) -0.0038(9) -0.0093(9) -0.0126(9)
C10 0.0330(11) 0.0423(12) 0.0284(10) -0.0025(9) -0.0068(9) -0.0135(9)
O4 0.0348(8) 0.0419(9) 0.0333(8) 0.0038(6) -0.0106(6) -0.0153(7)
C11 0.0262(10) 0.0308(10) 0.0313(11) -0.0037(8) -0.0050(8) -0.0066(8)
N2 0.0298(9) 0.0381(10) 0.0304(9) 0.0026(7) -0.0080(7) -0.0138(8)
C12 0.0282(10) 0.0362(11) 0.0401(11) -0.0022(9) -0.0074(9) -0.0128(9)
C13 0.0332(11) 0.0349(12) 0.0455(12) -0.0070(9) -0.0027(9) -0.0143(9)
O5 0.0317(8) 0.0385(8) 0.0468(9) -0.0155(7) -0.0008(7) -0.0140(6)
O6 0.0292(7) 0.0272(7) 0.0362(7) -0.0047(6) -0.0026(6) -0.0087(6)
C14 0.0271(10) 0.0278(10) 0.0369(11) -0.0018(8) -0.0068(8) -0.0079(8)
O7 0.0310(8) 0.0264(7) 0.0361(8) -0.0011(6) -0.0064(6) -0.0092(6)
O8 0.0378(9) 0.0278(8) 0.0335(8) -0.0051(6) -0.0047(6) -0.0099(7)
O9 0.0293(7) 0.0266(7) 0.0422(8) -0.0065(6) -0.0110(7) -0.0064(6)
O10 0.0271(7) 0.0287(7) 0.0336(7) -0.0029(6) -0.0079(6) -0.0077(6)
O11 0.0397(9) 0.0382(9) 0.0391(8) -0.0078(7) -0.0148(7) -0.0055(7)
O12 0.0641(11) 0.0460(10) 0.0371(9) -0.0031(8) -0.0059(8) -0.0296(9)
O13 0.0421(10) 0.0371(10) 0.0821(14) 0.0018(9) -0.0264(10) -0.0078(8)

loop_
_atom_type_symbol
_atom_type_description
_atom_type_scat_dispersion_real
_atom_type_scat_dispersion_imag
_atom_type_scat_source
C C 0.0033 0.0016 'International Tables Vol C Tables 4.2.6.8 and 6.1.1.4'
H H 0.0000 0.0000 'International Tables Vol C Tables 4.2.6.8 and 6.1.1.4'
N N 0.0061 0.0033 'International Tables Vol C Tables 4.2.6.8 and 6.1.1.4'
O O 0.0106 0.0060 'International Tables Vol C Tables 4.2.6.8 and 6.1.1.4'
Zn Zn 0.2839 1.4301 'International Tables Vol C Tables 4.2.6.8 and 6.1.1.4'

loop_
_geom_angle_atom_site_label_1
_geom_angle_atom_site_label_2
_geom_angle_atom_site_label_3
_geom_angle
_geom_angle_site_symmetry_1
_geom_angle_site_symmetry_3
O7 Zn1 O7 180.00(8) . 2_448
O7 Zn1 O8 93.21(6) . .
O7 Zn1 O8 86.79(6) 2_448 .
O7 Zn1 O8 86.79(6) . 2_448
O7 Zn1 O8 93.21(6) 2_448 2_448
O8 Zn1 O8 180.0 . 2_448
O7 Zn1 O1 91.82(6) . 2_448
O7 Zn1 O1 88.18(6) 2_448 2_448
O8 Zn1 O1 88.75(6) . 2_448
O8 Zn1 O1 91.25(6) 2_448 2_448
O7 Zn1 O1 88.19(6) . .
O7 Zn1 O1 91.82(6) 2_448 .
O8 Zn1 O1 91.25(6) . .
O8 Zn1 O1 88.75(6) 2_448 .
O1 Zn1 O1 179.999(2) 2_448 .
O9 Zn2 O9 179.999(2) . 2_856
O9 Zn2 O6 91.71(6) . .
O9 Zn2 O6 88.29(6) 2_856 .
O9 Zn2 O6 88.29(6) . 2_856
O9 Zn2 O6 91.71(6) 2_856 2_856
O6 Zn2 O6 179.999(2) . 2_856
O9 Zn2 O10 89.37(6) . 2_856
O9 Zn2 O10 90.63(6) 2_856 2_856
O6 Zn2 O10 90.38(6) . 2_856
O6 Zn2 O10 89.63(6) 2_856 2_856
O9 Zn2 O10 90.63(6) . .
O9 Zn2 O10 89.37(6) 2_856 .
O6 Zn2 O10 89.62(6) . .
O6 Zn2 O10 90.37(6) 2_856 .
O10 Zn2 O10 180.0 2_856 .
C1 O1 Zn1 126.15(12) . .
O2 C1 O1 124.25(18) . .
O2 C1 C2 119.26(17) . .
O1 C1 C2 116.49(17) . .
C1 C2 C3 114.79(17) . .
C1 C2 H2A 108.6 . .
C3 C2 H2A 108.6 . .
C1 C2 H2B 108.6 . .
C3 C2 H2B 108.6 . .
H2A C2 H2B 107.5 . .
N1 C3 C2 111.74(17) . .
N1 C3 H3A 109.3 . .
C2 C3 H3A 109.3 . .
N1 C3 H3B 109.3 . .
C2 C3 H3B 109.3 . .
H3A C3 H3B 107.9 . .
C4 N1 C3 121.27(18) . .
C4 N1 H1N 116.8(18) . .
C3 N1 H1N 121.9(18) . .
O3 C4 N1 120.71(19) . .
O3 C4 C5 120.17(18) . .
N1 C4 C5 119.11(18) . .
C10 C5 C6 119.18(19) . .
C10 C5 C4 123.09(18) . .
C6 C5 C4 117.71(18) . .
C7 C6 C5 121.02(19) . .
C7 C6 H6A 119.5 . .
C5 C6 H6A 119.5 . .
C6 C7 C8 119.99(19) . .
C6 C7 H7A 120.0 . .
C8 C7 H7A 120.0 . .
C7 C8 C9 118.96(19) . .
C7 C8 C11 118.96(17) . .
C9 C8 C11 122.07(18) . .
C10 C9 C8 120.9(2) . .
C10 C9 H9A 119.6 . .
C8 C9 H9A 119.6 . .
C9 C10 C5 119.98(19) . .
C9 C10 H10A 120.0 . .
C5 C10 H10A 120.0 . .
O4 C11 N2 121.96(19) . .
O4 C11 C8 121.03(18) . .
N2 C11 C8 117.01(17) . .
C11 N2 C12 123.27(18) . .
C11 N2 H2N 118.5(18) . .
C12 N2 H2N 117.4(18) . .
N2 C12 C13 111.45(17) . .
N2 C12 H12A 109.3 . .
C13 C12 H12A 109.3 . .
N2 C12 H12B 109.3 . .
C13 C12 H12B 109.3 . .
H12A C12 H12B 108.0 . .
C14 C13 C12 114.12(17) . .
C14 C13 H13A 108.7 . .
C12 C13 H13A 108.7 . .
C14 C13 H13B 108.7 . .
C12 C13 H13B 108.7 . .
H13A C13 H13B 107.6 . .
C14 O6 Zn2 123.63(13) . .
O5 C14 O6 123.68(19) . .
O5 C14 C13 119.05(18) . .
O6 C14 C13 117.25(18) . .
Zn1 O7 H71 100.0(16) . .
Zn1 O7 H72 113.6(16) . .
H71 O7 H72 106(2) . .
Zn1 O8 H81 113.8(16) . .
Zn1 O8 H82 112.6(18) . .
H81 O8 H82 102(2) . .
Zn2 O9 H91 114.7(18) . .
Zn2 O9 H92 117.2(18) . .
H91 O9 H92 109(3) . .
Zn2 O10 H101 118.6(16) . .
Zn2 O10 H102 98.9(16) . .
H101 O10 H102 105(2) . .
H111 O11 H112 103(2) . .
H121 O12 H122 100(3) . .
H131 O13 H132 104(3) . .

loop_
_geom_bond_atom_site_label_1
_geom_bond_atom_site_label_2
_geom_bond_distance
_geom_bond_site_symmetry_2
Zn1 O7 2.0743(14) .
Zn1 O7 2.0743(14) 2_448
Zn1 O8 2.0971(14) .
Zn1 O8 2.0971(14) 2_448
Zn1 O1 2.1374(14) 2_448
Zn1 O1 2.1374(14) .
Zn2 O9 2.0836(14) .
Zn2 O9 2.0836(14) 2_856
Zn2 O6 2.0971(14) .
Zn2 O6 2.0971(14) 2_856
Zn2 O10 2.1091(14) 2_856
Zn2 O10 2.1092(14) .
O1 C1 1.273(2) .
O2 C1 1.252(2) .
C1 C2 1.513(3) .
C2 C3 1.526(3) .
C2 H2A 0.9900 .
C2 H2B 0.9900 .
C3 N1 1.463(3) .
C3 H3A 0.9900 .
C3 H3B 0.9900 .
N1 C4 1.335(3) .
N1 H1N 0.81(2) .
O3 C4 1.240(2) .
C4 C5 1.495(3) .
C5 C10 1.382(3) .
C5 C6 1.389(3) .
C6 C7 1.380(3) .
C6 H6A 0.9500 .
C7 C8 1.383(3) .
C7 H7A 0.9500 .
C8 C9 1.396(3) .
C8 C11 1.494(3) .
C9 C10 1.381(3) .
C9 H9A 0.9500 .
C10 H10A 0.9500 .
O4 C11 1.247(2) .
C11 N2 1.322(3) .
N2 C12 1.449(3) .
N2 H2N 0.81(2) .
C12 C13 1.510(3) .
C12 H12A 0.9900 .
C12 H12B 0.9900 .
C13 C14 1.506(3) .
C13 H13A 0.9900 .
C13 H13B 0.9900 .
O5 C14 1.253(2) .
O6 C14 1.266(2) .
O7 H71 0.84(2) .
O7 H72 0.83(2) .
O8 H81 0.83(2) .
O8 H82 0.81(2) .
O9 H91 0.78(2) .
O9 H92 0.77(2) .
O10 H101 0.83(2) .
O10 H102 0.82(2) .
O11 H111 0.83(2) .
O11 H112 0.83(2) .
O12 H121 0.78(2) .
O12 H122 0.81(2) .
O13 H131 0.75(2) .
O13 H132 0.85(2) .

loop_
_geom_hbond_atom_site_label_D
_geom_hbond_atom_site_label_H
_geom_hbond_atom_site_label_A
_geom_hbond_distance_DH
_geom_hbond_distance_HA
_geom_hbond_distance_DA
_geom_hbond_angle_DHA
_geom_hbond_site_symmetry_A
O7 H71 O2 0.84(2) 1.86(2) 2.655(2) 156(2) .
O7 H72 O10 0.83(2) 1.88(2) 2.698(2) 170(2) 2_647
O8 H81 O6 0.83(2) 1.97(2) 2.792(2) 169(2) 2_647
O8 H82 O12 0.81(2) 1.91(2) 2.717(2) 177(2) 2_547
O9 H91 O13 0.78(2) 1.94(2) 2.718(2) 174(3) .
O9 H92 O1 0.77(2) 1.99(2) 2.759(2) 174(2) 2_657
O10 H101 O4 0.83(2) 1.82(2) 2.632(2) 165(2) 2_756
O10 H102 O5 0.82(2) 1.83(2) 2.616(2) 160(2) 2_856
O11 H111 O5 0.83(2) 1.89(2) 2.690(2) 160(2) 2_657
O11 H112 O3 0.83(2) 1.93(2) 2.755(2) 177(3) .
O12 H121 O11 0.78(2) 2.09(2) 2.868(2) 173(3) 2_547
O12 H122 O3 0.81(2) 2.02(2) 2.826(2) 172(3) .
N2 H2N O11 0.81(2) 2.04(2) 2.839(2) 166(2) 1_655
O13 H131 O4 0.75(2) 2.42(3) 2.993(3) 135(3) 2_756
O13 H132 O2 0.85(2) 1.91(3) 2.756(2) 175(3) 1_664
